data_1513128
loop_
_publ_author_name
'Zheng, Jie'
'Huang, You'
'Li, Zhengming'

_publ_section_title
;
 Phosphine-Catalyzed Domino Reaction: An Efficient Method for the
 Synthesis of Bicyclo[3.2.0]heptenes Skeleton.
;
_journal_issue 22
_journal_name_full 'Organic letters'
_journal_page_first 5758
_journal_page_last 5761
_journal_paper_doi 10.1021/ol402799w
_journal_volume 15
_journal_year 2013
_chemical_formula_moiety 'C28 H25 Br O6 S2'
_chemical_formula_sum 'C28 H25 Br O6 S2'
_chemical_formula_weight 601.51
_chemical_name_systematic
; 
 ? 
;
_space_group_IT_number 61
_symmetry_cell_setting orthorhombic
_symmetry_space_group_name_Hall '-P 2ac 2ab'
_symmetry_space_group_name_H-M 'P b c a'
_atom_sites_solution_hydrogens geom
_atom_sites_solution_primary direct
_atom_sites_solution_secondary difmap
_audit_creation_method SHELXL-97
_cell_angle_alpha 90.00
_cell_angle_beta 90.00
_cell_angle_gamma 90.00
_cell_formula_units_Z 8
_cell_length_a 17.4940(15)
_cell_length_b 10.8153(8)
_cell_length_c 27.104(2)
_cell_measurement_reflns_used 18259
_cell_measurement_temperature 113(2)
_cell_measurement_theta_max 27.90
_cell_measurement_theta_min 1.40
_cell_volume 5128.2(7)
_computing_cell_refinement 'CrystalClear-SM Expert 2.0 r4'
_computing_data_collection 'CrystalClear-SM Expert 2.0 r4 (Rigaku, 2009)'
_computing_data_reduction 'CrystalClear-SM Expert 2.0 r4'
_computing_molecular_graphics 'CrystalStructure 4.0'
_computing_publication_material 'CrystalStructure 4.0 (Rigaku, 2009)'
_computing_structure_refinement 'SHELXL-97 (Sheldrick, 1997)'
_computing_structure_solution 'SHELXS-97 (Sheldrick, 1990)'
_diffrn_ambient_temperature 113(2)
_diffrn_detector_area_resol_mean 14.222
_diffrn_measured_fraction_theta_full 1.000
_diffrn_measured_fraction_theta_max 1.000
_diffrn_measurement_device_type 'Rigaku Saturn724 CCD'
_diffrn_measurement_method \w
_diffrn_radiation_monochromator multilayer
_diffrn_radiation_source 'rotating anode'
_diffrn_radiation_type MoK\a
_diffrn_radiation_wavelength 0.71075
_diffrn_reflns_av_R_equivalents 0.0427
_diffrn_reflns_av_sigmaI/netI 0.0228
_diffrn_reflns_limit_h_max 23
_diffrn_reflns_limit_h_min -23
_diffrn_reflns_limit_k_max 14
_diffrn_reflns_limit_k_min -13
_diffrn_reflns_limit_l_max 35
_diffrn_reflns_limit_l_min -35
_diffrn_reflns_number 62603
_diffrn_reflns_theta_full 27.88
_diffrn_reflns_theta_max 27.88
_diffrn_reflns_theta_min 1.50
_diffrn_standards_decay_% 0
_diffrn_standards_interval_count 0
_diffrn_standards_interval_time 0
_diffrn_standards_number 0
_exptl_absorpt_coefficient_mu 1.809
_exptl_absorpt_correction_T_max 0.7606
_exptl_absorpt_correction_T_min 0.6917
_exptl_absorpt_correction_type multi-scan
_exptl_absorpt_process_details CrystalClear
_exptl_crystal_colour colorless
_exptl_crystal_density_diffrn 1.558
_exptl_crystal_density_method 'not measured'
_exptl_crystal_description prism
_exptl_crystal_F_000 2464
_exptl_crystal_size_max 0.22
_exptl_crystal_size_mid 0.18
_exptl_crystal_size_min 0.16
_refine_diff_density_max 0.537
_refine_diff_density_min -0.354
_refine_diff_density_rms 0.060
_refine_ls_extinction_coef 0.00058(11)
_refine_ls_extinction_expression Fc^*^=kFc[1+0.001xFc^2^\l^3^/sin(2\q)]^-1/4^
_refine_ls_extinction_method SHELXL
_refine_ls_goodness_of_fit_ref 1.058
_refine_ls_hydrogen_treatment constr
_refine_ls_matrix_type full
_refine_ls_number_parameters 337
_refine_ls_number_reflns 6112
_refine_ls_number_restraints 0
_refine_ls_restrained_S_all 1.058
_refine_ls_R_factor_all 0.0336
_refine_ls_R_factor_gt 0.0301
_refine_ls_shift/su_max 0.002
_refine_ls_shift/su_mean 0.000
_refine_ls_structure_factor_coef Fsqd
_refine_ls_weighting_details 'calc w=1/[\s^2^(Fo^2^)+(0.0406P)^2^+1.5639P] where P=(Fo^2^+2Fc^2^)/3'
_refine_ls_weighting_scheme calc
_refine_ls_wR_factor_gt 0.0725
_refine_ls_wR_factor_ref 0.0743
_reflns_number_gt 5631
_reflns_number_total 6112
_reflns_threshold_expression >2sigma(I)
_cod_data_source_file ol402799w_si_001.cif
_cod_data_source_block shelxl
_cod_database_code 1513128

loop_
_symmetry_equiv_pos_as_xyz
'x, y, z'
'-x+1/2, y+1/2, z'
'x, -y+1/2, z+1/2'
'-x+1/2, -y, z+1/2'
'-x, -y, -z'
'x-1/2, -y-1/2, -z'
'-x, y-1/2, -z-1/2'
'x-1/2, y, -z-1/2'

loop_
_atom_site_label
_atom_site_type_symbol
_atom_site_fract_x
_atom_site_fract_y
_atom_site_fract_z
_atom_site_U_iso_or_equiv
_atom_site_adp_type
_atom_site_occupancy
_atom_site_symmetry_multiplicity
_atom_site_calc_flag
_atom_site_refinement_flags
Br1 Br 0.728178(10) 0.728397(16) 0.437857(7) 0.02517(7) Uani 1 1 d .
S1 S 0.36259(2) 0.28357(4) 0.360441(14) 0.01772(9) Uani 1 1 d .
S2 S 0.44392(2) -0.02364(4) 0.261597(14) 0.02109(10) Uani 1 1 d .
O1 O 0.55181(7) 0.19076(11) 0.49705(4) 0.0280(3) Uani 1 1 d .
O2 O 0.60311(7) 0.02275(10) 0.46145(4) 0.0227(3) Uani 1 1 d .
O3 O 0.32748(7) 0.28025(11) 0.31247(4) 0.0267(3) Uani 1 1 d .
O4 O 0.34378(7) 0.18912(11) 0.39592(5) 0.0248(3) Uani 1 1 d .
O5 O 0.50835(7) 0.01424(12) 0.23199(5) 0.0294(3) Uani 1 1 d .
O6 O 0.42885(8) -0.15437(11) 0.26672(5) 0.0306(3) Uani 1 1 d .
C1 C 0.46440(9) 0.28478(14) 0.35248(6) 0.0153(3) Uani 1 1 d .
H1 H 0.4791 0.3581 0.3321 0.018 Uiso 1 1 calc R
C2 C 0.50417(9) 0.29430(14) 0.40442(5) 0.0157(3) Uani 1 1 d .
H2 H 0.4633 0.3014 0.4300 0.019 Uiso 1 1 calc R
C3 C 0.54295(9) 0.16907(14) 0.41063(6) 0.0167(3) Uani 1 1 d .
C4 C 0.54145(9) 0.10446(14) 0.36842(6) 0.0172(3) Uani 1 1 d .
C5 C 0.53060(9) -0.02449(14) 0.34812(6) 0.0186(3) Uani 1 1 d .
H5 H 0.5708 -0.0420 0.3228 0.022 Uiso 1 1 calc R
C6 C 0.45831(9) 0.03520(14) 0.32236(6) 0.0176(3) Uani 1 1 d .
H6 H 0.4113 0.0271 0.3431 0.021 Uiso 1 1 calc R
C7 C 0.49666(9) 0.16625(14) 0.32820(5) 0.0157(3) Uani 1 1 d .
H7 H 0.5298 0.1864 0.2993 0.019 Uiso 1 1 calc R
C8 C 0.55732(8) 0.40410(14) 0.40998(5) 0.0150(3) Uani 1 1 d .
C9 C 0.53476(9) 0.50723(15) 0.43722(5) 0.0175(3) Uani 1 1 d .
H9 H 0.4846 0.5103 0.4506 0.021 Uiso 1 1 calc R
C10 C 0.58432(9) 0.60546(14) 0.44508(6) 0.0182(3) Uani 1 1 d .
H10 H 0.5686 0.6755 0.4636 0.022 Uiso 1 1 calc R
C11 C 0.65718(9) 0.59905(14) 0.42531(6) 0.0174(3) Uani 1 1 d .
C12 C 0.68075(9) 0.50025(15) 0.39683(6) 0.0197(3) Uani 1 1 d .
H12 H 0.7305 0.4986 0.3828 0.024 Uiso 1 1 calc R
C13 C 0.62996(9) 0.40318(14) 0.38915(6) 0.0186(3) Uani 1 1 d .
H13 H 0.6452 0.3350 0.3693 0.022 Uiso 1 1 calc R
C14 C 0.56591(9) 0.13071(15) 0.46070(6) 0.0180(3) Uani 1 1 d .
C15 C 0.62384(11) -0.02140(16) 0.51006(6) 0.0260(4) Uani 1 1 d .
H15A H 0.6626 0.0333 0.5243 0.031 Uiso 1 1 calc R
H15B H 0.6444 -0.1054 0.5075 0.031 Uiso 1 1 calc R
H15C H 0.5785 -0.0220 0.5313 0.031 Uiso 1 1 calc R
C16 C 0.52057(10) -0.13597(15) 0.38116(6) 0.0245(4) Uani 1 1 d .
H16A H 0.5694 -0.1559 0.3970 0.029 Uiso 1 1 calc R
H16B H 0.5035 -0.2066 0.3614 0.029 Uiso 1 1 calc R
H16C H 0.4823 -0.1176 0.4065 0.029 Uiso 1 1 calc R
C17 C 0.36111(10) 0.04983(15) 0.23941(6) 0.0211(3) Uani 1 1 d .
C18 C 0.36813(11) 0.15967(16) 0.21328(6) 0.0267(4) Uani 1 1 d .
H18 H 0.4171 0.1930 0.2061 0.032 Uiso 1 1 calc R
C19 C 0.30242(13) 0.21976(18) 0.19795(7) 0.0347(4) Uani 1 1 d .
H19 H 0.3061 0.2947 0.1798 0.042 Uiso 1 1 calc R
C20 C 0.23139(12) 0.1706(2) 0.20902(7) 0.0382(5) Uani 1 1 d .
H20 H 0.1865 0.2132 0.1990 0.046 Uiso 1 1 calc R
C21 C 0.22510(11) 0.0601(2) 0.23445(7) 0.0341(4) Uani 1 1 d .
H21 H 0.1760 0.0263 0.2410 0.041 Uiso 1 1 calc R
C22 C 0.28995(11) -0.00138(18) 0.25032(6) 0.0271(4) Uani 1 1 d .
H22 H 0.2861 -0.0766 0.2682 0.032 Uiso 1 1 calc R
C23 C 0.34639(9) 0.43058(15) 0.38724(6) 0.0194(3) Uani 1 1 d .
C24 C 0.32780(9) 0.43995(17) 0.43682(6) 0.0218(3) Uani 1 1 d .
H24 H 0.3201 0.3680 0.4563 0.026 Uiso 1 1 calc R
C25 C 0.32073(10) 0.55748(18) 0.45738(7) 0.0273(4) Uani 1 1 d .
H25 H 0.3089 0.5662 0.4914 0.033 Uiso 1 1 calc R
C26 C 0.33086(10) 0.66120(17) 0.42858(7) 0.0288(4) Uani 1 1 d .
H26 H 0.3256 0.7408 0.4430 0.035 Uiso 1 1 calc R
C27 C 0.34864(10) 0.65097(17) 0.37882(7) 0.0285(4) Uani 1 1 d .
H27 H 0.3549 0.7231 0.3592 0.034 Uiso 1 1 calc R
C28 C 0.35715(10) 0.53453(16) 0.35784(6) 0.0236(3) Uani 1 1 d .
H28 H 0.3701 0.5261 0.3240 0.028 Uiso 1 1 calc R

loop_
_atom_site_aniso_label
_atom_site_aniso_U_11
_atom_site_aniso_U_22
_atom_site_aniso_U_33
_atom_site_aniso_U_23
_atom_site_aniso_U_13
_atom_site_aniso_U_12
Br1 0.02489(10) 0.02152(10) 0.02910(10) -0.00359(7) 0.00047(6) -0.00825(6)
S1 0.01563(19) 0.0193(2) 0.01820(19) -0.00407(15) -0.00114(14) 0.00077(14)
S2 0.0257(2) 0.0196(2) 0.01800(19) -0.00624(15) 0.00101(15) 0.00057(16)
O1 0.0379(7) 0.0265(6) 0.0196(6) -0.0027(5) -0.0046(5) 0.0087(5)
O2 0.0291(6) 0.0193(6) 0.0198(6) 0.0021(5) -0.0029(5) 0.0064(5)
O3 0.0243(6) 0.0327(7) 0.0232(6) -0.0101(5) -0.0078(5) 0.0048(5)
O4 0.0214(6) 0.0230(6) 0.0300(7) 0.0004(5) 0.0055(5) -0.0041(5)
O5 0.0283(7) 0.0388(7) 0.0212(6) -0.0102(5) 0.0078(5) -0.0005(6)
O6 0.0424(8) 0.0176(6) 0.0317(7) -0.0071(5) -0.0042(6) 0.0015(5)
C1 0.0161(7) 0.0148(7) 0.0151(7) -0.0001(6) 0.0003(6) -0.0001(6)
C2 0.0167(7) 0.0155(7) 0.0148(7) -0.0007(6) -0.0002(5) 0.0000(6)
C3 0.0177(7) 0.0149(7) 0.0174(7) 0.0027(6) -0.0005(6) -0.0009(6)
C4 0.0154(7) 0.0159(7) 0.0204(7) 0.0026(6) 0.0015(6) -0.0003(6)
C5 0.0212(8) 0.0156(7) 0.0190(7) -0.0009(6) 0.0018(6) 0.0019(6)
C6 0.0200(8) 0.0160(7) 0.0167(7) -0.0036(6) 0.0019(6) 0.0002(6)
C7 0.0167(7) 0.0150(7) 0.0154(7) -0.0002(6) 0.0018(5) 0.0002(6)
C8 0.0170(7) 0.0140(7) 0.0139(7) 0.0011(5) -0.0025(5) 0.0008(6)
C9 0.0159(7) 0.0193(8) 0.0171(7) -0.0008(6) 0.0009(6) 0.0016(6)
C10 0.0217(8) 0.0147(7) 0.0183(7) -0.0021(6) -0.0004(6) 0.0034(6)
C11 0.0191(8) 0.0145(7) 0.0186(7) 0.0021(6) -0.0025(6) -0.0039(6)
C12 0.0169(8) 0.0198(8) 0.0222(8) 0.0008(6) 0.0039(6) -0.0002(6)
C13 0.0206(8) 0.0156(7) 0.0195(7) -0.0022(6) 0.0022(6) 0.0023(6)
C14 0.0160(7) 0.0176(7) 0.0205(8) 0.0013(6) -0.0023(6) -0.0012(6)
C15 0.0318(9) 0.0240(9) 0.0222(8) 0.0044(7) -0.0067(7) 0.0048(7)
C16 0.0328(9) 0.0152(8) 0.0255(8) 0.0009(7) 0.0006(7) 0.0004(7)
C17 0.0285(9) 0.0215(8) 0.0132(7) -0.0052(6) -0.0007(6) -0.0011(7)
C18 0.0382(10) 0.0253(9) 0.0167(8) -0.0027(7) 0.0008(7) -0.0026(7)
C19 0.0538(13) 0.0298(10) 0.0204(9) 0.0006(7) -0.0047(8) 0.0072(9)
C20 0.0406(12) 0.0529(13) 0.0211(9) -0.0038(9) -0.0066(8) 0.0147(10)
C21 0.0271(10) 0.0545(13) 0.0206(9) -0.0044(9) -0.0030(7) -0.0002(9)
C22 0.0322(9) 0.0307(9) 0.0183(8) -0.0025(7) -0.0009(7) -0.0049(8)
C23 0.0155(7) 0.0224(8) 0.0203(8) -0.0043(6) -0.0034(6) 0.0038(6)
C24 0.0170(8) 0.0278(9) 0.0207(8) -0.0022(7) -0.0001(6) 0.0029(6)
C25 0.0205(8) 0.0373(10) 0.0241(8) -0.0118(8) -0.0017(7) 0.0088(7)
C26 0.0221(9) 0.0250(9) 0.0391(10) -0.0131(8) -0.0077(7) 0.0075(7)
C27 0.0256(9) 0.0222(9) 0.0376(10) 0.0003(8) -0.0037(7) 0.0042(7)
C28 0.0228(8) 0.0257(9) 0.0224(8) -0.0006(7) -0.0011(6) 0.0046(7)

loop_
_atom_type_symbol
_atom_type_description
_atom_type_scat_dispersion_real
_atom_type_scat_dispersion_imag
_atom_type_scat_source
C C 0.0033 0.0016 'International Tables Vol C Tables 4.2.6.8 and 6.1.1.4'
H H 0.0000 0.0000 'International Tables Vol C Tables 4.2.6.8 and 6.1.1.4'
O O 0.0106 0.0060 'International Tables Vol C Tables 4.2.6.8 and 6.1.1.4'
S S 0.1246 0.1234 'International Tables Vol C Tables 4.2.6.8 and 6.1.1.4'
Br Br -0.2901 2.4595 'International Tables Vol C Tables 4.2.6.8 and 6.1.1.4'

loop_
_geom_angle_atom_site_label_1
_geom_angle_atom_site_label_2
_geom_angle_atom_site_label_3
_geom_angle
O3 S1 O4 119.21(8)
O3 S1 C23 108.95(7)
O4 S1 C23 109.04(8)
O3 S1 C1 108.38(7)
O4 S1 C1 108.19(7)
C23 S1 C1 101.63(7)
O5 S2 O6 118.28(8)
O5 S2 C17 108.97(8)
O6 S2 C17 108.95(8)
O5 S2 C6 107.58(7)
O6 S2 C6 106.63(8)
C17 S2 C6 105.71(7)
C14 O2 C15 115.08(13)
C7 C1 C2 105.87(12)
C7 C1 S1 114.02(10)
C2 C1 S1 109.38(10)
C7 C1 H1 109.2
C2 C1 H1 109.2
S1 C1 H1 109.2
C8 C2 C3 114.34(13)
C8 C2 C1 114.28(12)
C3 C2 C1 103.74(12)
C8 C2 H2 108.1
C3 C2 H2 108.1
C1 C2 H2 108.1
C4 C3 C14 130.08(14)
C4 C3 C2 111.10(13)
C14 C3 C2 118.22(13)
C3 C4 C7 113.47(14)
C3 C4 C5 142.56(14)
C7 C4 C5 94.65(12)
C4 C5 C16 122.33(14)
C4 C5 C6 83.37(11)
C16 C5 C6 119.59(13)
C4 C5 H5 109.7
C16 C5 H5 109.7
C6 C5 H5 109.7
C7 C6 C5 88.99(11)
C7 C6 S2 118.27(11)
C5 C6 S2 112.00(10)
C7 C6 H6 111.9
C5 C6 H6 111.9
S2 C6 H6 111.9
C4 C7 C1 104.52(12)
C4 C7 C6 83.95(11)
C1 C7 C6 129.23(13)
C4 C7 H7 111.4
C1 C7 H7 111.4
C6 C7 H7 111.4
C13 C8 C9 118.64(14)
C13 C8 C2 120.97(14)
C9 C8 C2 120.37(14)
C10 C9 C8 121.11(14)
C10 C9 H9 119.4
C8 C9 H9 119.4
C11 C10 C9 118.52(14)
C11 C10 H10 120.7
C9 C10 H10 120.7
C12 C11 C10 122.00(15)
C12 C11 Br1 118.30(12)
C10 C11 Br1 119.70(12)
C11 C12 C13 118.48(14)
C11 C12 H12 120.8
C13 C12 H12 120.8
C8 C13 C12 121.17(14)
C8 C13 H13 119.4
C12 C13 H13 119.4
O1 C14 O2 123.89(15)
O1 C14 C3 123.00(15)
O2 C14 C3 113.10(14)
O2 C15 H15A 109.5
O2 C15 H15B 109.5
H15A C15 H15B 109.5
O2 C15 H15C 109.5
H15A C15 H15C 109.5
H15B C15 H15C 109.5
C5 C16 H16A 109.5
C5 C16 H16B 109.5
H16A C16 H16B 109.5
C5 C16 H16C 109.5
H16A C16 H16C 109.5
H16B C16 H16C 109.5
C18 C17 C22 121.81(17)
C18 C17 S2 119.22(13)
C22 C17 S2 118.92(13)
C19 C18 C17 118.76(18)
C19 C18 H18 120.6
C17 C18 H18 120.6
C18 C19 C20 120.00(18)
C18 C19 H19 120.0
C20 C19 H19 120.0
C21 C20 C19 120.73(18)
C21 C20 H20 119.6
C19 C20 H20 119.6
C22 C21 C20 120.32(18)
C22 C21 H21 119.8
C20 C21 H21 119.8
C21 C22 C17 118.37(18)
C21 C22 H22 120.8
C17 C22 H22 120.8
C24 C23 C28 121.87(16)
C24 C23 S1 120.05(13)
C28 C23 S1 117.98(12)
C23 C24 C25 118.36(17)
C23 C24 H24 120.8
C25 C24 H24 120.8
C26 C25 C24 120.31(16)
C26 C25 H25 119.8
C24 C25 H25 119.8
C25 C26 C27 120.94(17)
C25 C26 H26 119.5
C27 C26 H26 119.5
C26 C27 C28 119.58(17)
C26 C27 H27 120.2
C28 C27 H27 120.2
C27 C28 C23 118.92(16)
C27 C28 H28 120.5
C23 C28 H28 120.5

loop_
_geom_bond_atom_site_label_1
_geom_bond_atom_site_label_2
_geom_bond_distance
Br1 C11 1.9014(15)
S1 O3 1.4385(12)
S1 O4 1.4410(13)
S1 C23 1.7708(16)
S1 C1 1.7941(15)
S2 O5 1.4431(13)
S2 O6 1.4449(13)
S2 C17 1.7583(17)
S2 C6 1.7835(15)
O1 C14 1.206(2)
O2 C14 1.3369(19)
O2 C15 1.4475(19)
C1 C7 1.548(2)
C1 C2 1.574(2)
C1 H1 1.0000
C2 C8 1.516(2)
C2 C3 1.524(2)
C2 H2 1.0000
C3 C4 1.341(2)
C3 C14 1.475(2)
C4 C7 1.500(2)
C4 C5 1.511(2)
C5 C16 1.512(2)
C5 C6 1.582(2)
C5 H5 1.0000
C6 C7 1.576(2)
C6 H6 1.0000
C7 H7 1.0000
C8 C13 1.390(2)
C8 C9 1.395(2)
C9 C10 1.388(2)
C9 H9 0.9500
C10 C11 1.384(2)
C10 H10 0.9500
C11 C12 1.381(2)
C12 C13 1.391(2)
C12 H12 0.9500
C13 H13 0.9500
C15 H15A 0.9800
C15 H15B 0.9800
C15 H15C 0.9800
C16 H16A 0.9800
C16 H16B 0.9800
C16 H16C 0.9800
C17 C18 1.389(2)
C17 C22 1.394(2)
C18 C19 1.384(3)
C18 H18 0.9500
C19 C20 1.384(3)
C19 H19 0.9500
C20 C21 1.384(3)
C20 H20 0.9500
C21 C22 1.384(3)
C21 H21 0.9500
C22 H22 0.9500
C23 C24 1.386(2)
C23 C28 1.391(2)
C24 C25 1.393(2)
C24 H24 0.9500
C25 C26 1.378(3)
C25 H25 0.9500
C26 C27 1.389(3)
C26 H26 0.9500
C27 C28 1.390(2)
C27 H27 0.9500
C28 H28 0.9500

loop_
_geom_torsion_atom_site_label_1
_geom_torsion_atom_site_label_2
_geom_torsion_atom_site_label_3
_geom_torsion_atom_site_label_4
_geom_torsion
O3 S1 C1 C7 -64.16(12)
O4 S1 C1 C7 66.41(12)
C23 S1 C1 C7 -178.86(11)
O3 S1 C1 C2 177.54(10)
O4 S1 C1 C2 -51.88(12)
C23 S1 C1 C2 62.84(11)
C7 C1 C2 C8 113.89(14)
S1 C1 C2 C8 -122.84(12)
C7 C1 C2 C3 -11.27(15)
S1 C1 C2 C3 112.00(11)
C8 C2 C3 C4 -114.81(15)
C1 C2 C3 C4 10.31(17)
C8 C2 C3 C14 73.14(17)
C1 C2 C3 C14 -161.74(13)
C14 C3 C4 C7 165.70(15)
C2 C3 C4 C7 -5.14(18)
C14 C3 C4 C5 30.3(3)
C2 C3 C4 C5 -140.6(2)
C3 C4 C5 C16 -4.3(3)
C7 C4 C5 C16 -144.06(15)
C3 C4 C5 C6 116.7(2)
C7 C4 C5 C6 -23.08(11)
C4 C5 C6 C7 21.83(11)
C16 C5 C6 C7 145.41(14)
C4 C5 C6 S2 142.08(11)
C16 C5 C6 S2 -94.34(15)
O5 S2 C6 C7 36.48(14)
O6 S2 C6 C7 164.31(11)
C17 S2 C6 C7 -79.83(13)
O5 S2 C6 C5 -64.80(12)
O6 S2 C6 C5 63.03(12)
C17 S2 C6 C5 178.88(11)
C3 C4 C7 C1 -2.51(17)
C5 C4 C7 C1 152.16(12)
C3 C4 C7 C6 -131.52(14)
C5 C4 C7 C6 23.15(11)
C2 C1 C7 C4 8.65(15)
S1 C1 C7 C4 -111.64(12)
C2 C1 C7 C6 102.71(17)
S1 C1 C7 C6 -17.6(2)
C5 C6 C7 C4 -21.98(11)
S2 C6 C7 C4 -136.56(12)
C5 C6 C7 C1 -125.79(15)
S2 C6 C7 C1 119.63(15)
C3 C2 C8 C13 42.0(2)
C1 C2 C8 C13 -77.35(18)
C3 C2 C8 C9 -136.46(14)
C1 C2 C8 C9 104.20(16)
C13 C8 C9 C10 -2.3(2)
C2 C8 C9 C10 176.21(14)
C8 C9 C10 C11 -0.1(2)
C9 C10 C11 C12 2.2(2)
C9 C10 C11 Br1 -177.12(12)
C10 C11 C12 C13 -1.8(2)
Br1 C11 C12 C13 177.55(12)
C9 C8 C13 C12 2.7(2)
C2 C8 C13 C12 -175.77(14)
C11 C12 C13 C8 -0.7(2)
C15 O2 C14 O1 2.1(2)
C15 O2 C14 C3 -177.38(13)
C4 C3 C14 O1 -166.27(17)
C2 C3 C14 O1 4.0(2)
C4 C3 C14 O2 13.2(2)
C2 C3 C14 O2 -176.48(13)
O5 S2 C17 C18 -23.93(15)
O6 S2 C17 C18 -154.30(13)
C6 S2 C17 C18 91.44(14)
O5 S2 C17 C22 158.65(13)
O6 S2 C17 C22 28.28(15)
C6 S2 C17 C22 -85.98(14)
C22 C17 C18 C19 0.3(2)
S2 C17 C18 C19 -177.05(13)
C17 C18 C19 C20 0.4(3)
C18 C19 C20 C21 -1.4(3)
C19 C20 C21 C22 1.7(3)
C20 C21 C22 C17 -0.9(3)
C18 C17 C22 C21 0.0(3)
S2 C17 C22 C21 177.30(13)
O3 S1 C23 C24 138.71(13)
O4 S1 C23 C24 7.08(15)
C1 S1 C23 C24 -107.01(14)
O3 S1 C23 C28 -44.83(15)
O4 S1 C23 C28 -176.46(12)
C1 S1 C23 C28 69.45(14)
C28 C23 C24 C25 -0.7(2)
S1 C23 C24 C25 175.58(12)
C23 C24 C25 C26 1.1(2)
C24 C25 C26 C27 -0.4(3)
C25 C26 C27 C28 -0.7(3)
C26 C27 C28 C23 1.0(3)
C24 C23 C28 C27 -0.3(2)
S1 C23 C28 C27 -176.68(13)
